data_2238101
loop_
_publ_author_name
'Zama, Sana'
'Bouraiou, Abdelmalek'
'Bouacida, Sofiane'
'Roisnel, Thierry'
'Belfaitah, Ali'

_publ_section_title
;
 Methyl 2-(2-methyl-4-nitro-1<i>H</i>-imidazol-1-yl)acetate
;
_journal_coeditor_code YK2093
_journal_issue 6
_journal_name_full 'Acta Crystallographica Section E'
_journal_page_first o837
_journal_page_last o838
_journal_paper_doi 10.1107/S1600536813011914
_journal_volume 69
_journal_year 2013
_chemical_formula_iupac 'C7 H9 N3 O4'
_chemical_formula_moiety 'C7 H9 N3 O4'
_chemical_formula_sum 'C7 H9 N3 O4'
_chemical_formula_weight 199.17
_chemical_name_systematic
;
Methyl 2-(2-methyl-4-nitro-1<i>H</i>-imidazol-1-yl)acetate
;
_space_group_IT_number 14
_symmetry_cell_setting monoclinic
_symmetry_space_group_name_Hall '-P 2ybc'
_symmetry_space_group_name_H-M 'P 1 21/c 1'
_atom_sites_solution_hydrogens geom
_atom_sites_solution_primary direct
_atom_sites_solution_secondary difmap
_cell_angle_alpha 90
_cell_angle_beta 103.204(2)
_cell_angle_gamma 90
_cell_formula_units_Z 4
_cell_length_a 4.6619(2)
_cell_length_b 17.3256(7)
_cell_length_c 11.1490(4)
_cell_measurement_reflns_used 3719
_cell_measurement_temperature 150(2)
_cell_measurement_theta_max 27.49
_cell_measurement_theta_min 3.75
_cell_volume 876.70(6)
_computing_cell_refinement 'SAINT (Bruker, 2004)'
_computing_data_collection 'APEX2 (Bruker, 2004)'
_computing_data_reduction 'SAINT (Bruker, 2004)'
_computing_molecular_graphics
;
ORTEP-3 for Windows (Farrugia, 2012) and DIAMOND (Brandenburg & Berndt,
2001)
;
_computing_publication_material
;
WinGX (Farrugia, 2012) and CRYSCAL (local program)
;
_computing_structure_refinement 'SHELXL97 (Sheldrick, 2008)'
_computing_structure_solution 'SIR2002 (Burla <i>et al.</i>, 2005)'
_diffrn_ambient_temperature 150(2)
_diffrn_measured_fraction_theta_full 0.993
_diffrn_measured_fraction_theta_max 0.993
_diffrn_measurement_device_type 'Bruker APEXII CCD'
_diffrn_measurement_method 'CCD rotation images, thin slices'
_diffrn_radiation_monochromator graphite
_diffrn_radiation_type MoK\a
_diffrn_radiation_wavelength 0.71073
_diffrn_reflns_av_R_equivalents 0.0299
_diffrn_reflns_limit_h_max 5
_diffrn_reflns_limit_h_min -6
_diffrn_reflns_limit_k_max 22
_diffrn_reflns_limit_k_min -22
_diffrn_reflns_limit_l_max 13
_diffrn_reflns_limit_l_min -14
_diffrn_reflns_number 7665
_diffrn_reflns_theta_full 27.47
_diffrn_reflns_theta_max 27.47
_diffrn_reflns_theta_min 3.75
_exptl_absorpt_coefficient_mu 0.125
_exptl_absorpt_correction_T_max 0.985
_exptl_absorpt_correction_T_min 0.937
_exptl_absorpt_correction_type multi-scan
_exptl_absorpt_process_details '(SADABS; Bruker, 2002)'
_exptl_crystal_colour colourless
_exptl_crystal_density_diffrn 1.509
_exptl_crystal_density_method 'not measured'
_exptl_crystal_description prism
_exptl_crystal_F_000 416
_exptl_crystal_size_max 0.35
_exptl_crystal_size_mid 0.3
_exptl_crystal_size_min 0.12
_refine_diff_density_max 0.262
_refine_diff_density_min -0.208
_refine_ls_extinction_method none
_refine_ls_goodness_of_fit_ref 1.088
_refine_ls_hydrogen_treatment constr
_refine_ls_matrix_type full
_refine_ls_number_parameters 129
_refine_ls_number_reflns 1991
_refine_ls_number_restraints 0
_refine_ls_restrained_S_all 1.088
_refine_ls_R_factor_all 0.0386
_refine_ls_R_factor_gt 0.0336
_refine_ls_shift/su_max 0.002
_refine_ls_shift/su_mean 0
_refine_ls_structure_factor_coef Fsqd
_refine_ls_weighting_details 'calc w = 1/[\s^2^(Fo^2^)+(0.0409P)^2^+0.2051P] where P=(Fo^2^+2Fc^2^)/3'
_refine_ls_weighting_scheme calc
_refine_ls_wR_factor_gt 0.0849
_refine_ls_wR_factor_ref 0.0882
_reflns_number_gt 1753
_reflns_number_total 1991
_reflns_threshold_expression I>2\s(I)
_cod_data_source_file yk2093.cif
_cod_data_source_block I
_cod_original_sg_symbol_H-M 'P 21/c'
_cod_database_code 2238101
_cod_database_fobs_code 2238101

loop_
_symmetry_equiv_pos_as_xyz
'x, y, z'
'-x, y+1/2, -z+1/2'
'-x, -y, -z'
'x, -y+1/2, z+1/2'

loop_
_atom_site_type_symbol
_atom_site_label
_atom_site_fract_x
_atom_site_fract_y
_atom_site_fract_z
_atom_site_U_iso_or_equiv
_atom_site_adp_type
_atom_site_calc_flag
_atom_site_refinement_flags
_atom_site_occupancy
_atom_site_symmetry_multiplicity
C C1 0.6041(3) -0.02718(8) 0.85178(13) 0.0358(3) Uani d . 1 1
H H1A 0.5668 -0.0689 0.7909 0.054 Uiso calc R 1 1
H H1B 0.5828 -0.0469 0.9317 0.054 Uiso calc R 1 1
H H1C 0.8046 -0.0075 0.8596 0.054 Uiso calc R 1 1
O O2 0.39315(19) 0.03498(5) 0.81191(8) 0.0303(2) Uani d . 1 1
C C3 0.4191(2) 0.06977(6) 0.70857(10) 0.0215(2) Uani d . 1 1
O O4 0.58536(18) 0.05011(5) 0.64611(8) 0.0268(2) Uani d . 1 1
C C5 0.2106(3) 0.13799(6) 0.67831(10) 0.0227(2) Uani d . 1 1
H H5A 0.0069 0.1194 0.6459 0.027 Uiso calc R 1 1
H H5B 0.2144 0.1684 0.7538 0.027 Uiso calc R 1 1
N N6 0.3015(2) 0.18625(5) 0.58664(8) 0.0199(2) Uani d . 1 1
C C7 0.2472(2) 0.17282(6) 0.46184(10) 0.0201(2) Uani d . 1 1
N N8 0.4024(2) 0.21960(5) 0.40814(8) 0.0215(2) Uani d . 1 1
C C9 0.5615(2) 0.26266(6) 0.50325(10) 0.0199(2) Uani d . 1 1
C C10 0.5056(2) 0.24382(6) 0.61419(10) 0.0211(2) Uani d . 1 1
H H10 0.5892 0.2657 0.6925 0.025 Uiso calc R 1 1
C C11 0.0408(3) 0.11215(7) 0.39924(11) 0.0277(3) Uani d . 1 1
H H11A -0.0054 0.1211 0.3101 0.042 Uiso calc R 1 1
H H11B -0.1411 0.1141 0.4292 0.042 Uiso calc R 1 1
H H11C 0.1327 0.0613 0.4172 0.042 Uiso calc R 1 1
N N12 0.7683(2) 0.31975(5) 0.48349(9) 0.0228(2) Uani d . 1 1
O O13 0.80836(19) 0.32840(5) 0.37915(8) 0.0315(2) Uani d . 1 1
O O14 0.8988(2) 0.35710(5) 0.57330(8) 0.0361(2) Uani d . 1 1

loop_
_atom_site_aniso_label
_atom_site_aniso_U_11
_atom_site_aniso_U_22
_atom_site_aniso_U_33
_atom_site_aniso_U_12
_atom_site_aniso_U_13
_atom_site_aniso_U_23
C1 0.0406(7) 0.0303(7) 0.0373(7) 0.0065(6) 0.0110(6) 0.0126(6)
O2 0.0335(5) 0.0293(5) 0.0315(5) 0.0039(4) 0.0143(4) 0.0106(4)
C3 0.0218(5) 0.0203(5) 0.0228(5) -0.0043(4) 0.0061(4) 0.0001(4)
O4 0.0290(4) 0.0248(4) 0.0293(4) 0.0039(3) 0.0124(4) 0.0003(3)
C5 0.0231(6) 0.0243(6) 0.0235(6) 0.0000(4) 0.0112(4) 0.0016(4)
N6 0.0223(5) 0.0196(4) 0.0191(5) 0.0021(4) 0.0075(4) -0.0002(3)
C7 0.0198(5) 0.0208(5) 0.0197(5) 0.0062(4) 0.0045(4) -0.0001(4)
N8 0.0232(5) 0.0230(5) 0.0185(5) 0.0051(4) 0.0054(4) 0.0013(4)
C9 0.0215(5) 0.0177(5) 0.0215(5) 0.0037(4) 0.0068(4) 0.0014(4)
C10 0.0243(5) 0.0198(5) 0.0200(5) 0.0003(4) 0.0067(4) -0.0009(4)
C11 0.0265(6) 0.0282(6) 0.0276(6) 0.0002(5) 0.0043(5) -0.0051(5)
N12 0.0238(5) 0.0212(5) 0.0245(5) 0.0040(4) 0.0080(4) 0.0037(4)
O13 0.0340(5) 0.0365(5) 0.0279(5) -0.0001(4) 0.0154(4) 0.0069(4)
O14 0.0417(6) 0.0349(5) 0.0318(5) -0.0141(4) 0.0084(4) -0.0049(4)

loop_
_atom_type_symbol
_atom_type_description
_atom_type_scat_dispersion_real
_atom_type_scat_dispersion_imag
_atom_type_scat_source
C C 0.0033 0.0016 'International Tables Vol C Tables 4.2.6.8 and 6.1.1.4'
H H 0 0 'International Tables Vol C Tables 4.2.6.8 and 6.1.1.4'
N N 0.0061 0.0033 'International Tables Vol C Tables 4.2.6.8 and 6.1.1.4'
O O 0.0106 0.006 'International Tables Vol C Tables 4.2.6.8 and 6.1.1.4'

loop_
_geom_angle_atom_site_label_1
_geom_angle_atom_site_label_2
_geom_angle_atom_site_label_3
_geom_angle
O2 C1 H1A 109.5
O2 C1 H1B 109.5
H1A C1 H1B 109.5
O2 C1 H1C 109.5
H1A C1 H1C 109.5
H1B C1 H1C 109.5
C3 O2 C1 114.24(9)
O4 C3 O2 124.82(11)
O4 C3 C5 123.76(10)
O2 C3 C5 111.41(9)
N6 C5 C3 109.20(9)
N6 C5 H5A 109.8
C3 C5 H5A 109.8
N6 C5 H5B 109.8
C3 C5 H5B 109.8
H5A C5 H5B 108.3
C10 N6 C7 108.01(9)
C10 N6 C5 124.16(9)
C7 N6 C5 126.63(10)
N8 C7 N6 111.22(10)
N8 C7 C11 125.81(10)
N6 C7 C11 122.96(10)
C7 N8 C9 103.89(9)
C10 C9 N8 113.02(10)
C10 C9 N12 125.50(10)
N8 C9 N12 121.46(10)
C9 C10 N6 103.85(10)
C9 C10 H10 128.1
N6 C10 H10 128.1
C7 C11 H11A 109.5
C7 C11 H11B 109.5
H11A C11 H11B 109.5
C7 C11 H11C 109.5
H11A C11 H11C 109.5
H11B C11 H11C 109.5
O13 N12 O14 123.54(10)
O13 N12 C9 118.87(10)
O14 N12 C9 117.58(9)

loop_
_geom_bond_atom_site_label_1
_geom_bond_atom_site_label_2
_geom_bond_distance
C1 O2 1.4578(15)
C1 H1A 0.98
C1 H1B 0.98
C1 H1C 0.98
O2 C3 1.3299(13)
C3 O4 1.2036(13)
C3 C5 1.5183(16)
C5 N6 1.4564(14)
C5 H5A 0.99
C5 H5B 0.99
N6 C10 1.3641(15)
N6 C7 1.3760(14)
C7 N8 1.3178(15)
C7 C11 1.4869(16)
N8 C9 1.3682(15)
C9 C10 1.3607(15)
C9 N12 1.4329(14)
C10 H10 0.95
C11 H11A 0.98
C11 H11B 0.98
C11 H11C 0.98
N12 O13 1.2287(12)
N12 O14 1.2302(13)

loop_
_geom_hbond_atom_site_label_D
_geom_hbond_atom_site_label_H
_geom_hbond_atom_site_label_A
_geom_hbond_site_symmetry_A
_geom_hbond_distance_DH
_geom_hbond_distance_HA
_geom_hbond_distance_DA
_geom_hbond_angle_DHA
_geom_hbond_publ_flag
C5 H5A O4 1_455 0.99 2.30 3.2350(16) 156.0 yes

loop_
_geom_torsion_atom_site_label_1
_geom_torsion_atom_site_label_2
_geom_torsion_atom_site_label_3
_geom_torsion_atom_site_label_4
_geom_torsion
C1 O2 C3 O4 4.91(17)
C1 O2 C3 C5 -175.23(10)
O4 C3 C5 N6 -15.79(15)
O2 C3 C5 N6 164.35(9)
C3 C5 N6 C10 -86.81(12)
C3 C5 N6 C7 79.17(13)
C10 N6 C7 N8 -0.99(12)
C5 N6 C7 N8 -168.81(10)
C10 N6 C7 C11 178.38(10)
C5 N6 C7 C11 10.55(16)
N6 C7 N8 C9 0.92(11)
C11 C7 N8 C9 -178.43(10)
C7 N8 C9 C10 -0.55(12)
C7 N8 C9 N12 178.05(9)
N8 C9 C10 N6 -0.03(12)
N12 C9 C10 N6 -178.57(10)
C7 N6 C10 C9 0.58(12)
C5 N6 C10 C9 168.78(10)
C10 C9 N12 O13 176.38(10)
N8 C9 N12 O13 -2.04(15)
C10 C9 N12 O14 -2.92(16)
N8 C9 N12 O14 178.66(10)
